data_4512658
loop_
_publ_author_name
'Ferguson, Jayne L.'
'Fitchett, Christopher M.'

_publ_section_title
;
 N,N&#x2032;-Dimethylene-2,2&#x2032;-biimidazole---A Mimic of Carboxylate
 for the Formation of Complexes with Copper(I) And the Anion Directed
 Formation of a Solvent Pocket
;
_journal_issue 3
_journal_name_full 'Crystal Growth &amp; Design'
_journal_page_first 1280
_journal_paper_doi 10.1021/cg5016803
_journal_volume 15
_journal_year 2015
_chemical_formula_moiety 'C8 H8 Cu2 I2 N4'
_chemical_formula_sum 'C8 H8 Cu2 I2 N4'
_chemical_formula_weight 541.06
_space_group_crystal_system monoclinic
_space_group_IT_number 14
_space_group_name_Hall '-P 2ybc'
_space_group_name_H-M_alt 'P 1 21/c 1'
_symmetry_space_group_name_Hall '-P 2ybc'
_symmetry_space_group_name_H-M 'P 1 21/c 1'
_atom_sites_solution_hydrogens geom
_atom_sites_solution_primary heavy
_audit_creation_date 2014-09-17
_audit_creation_method
;
Olex2 1.2
(compiled 2014.08.28 svn.r2986 for OlexSys, GUI svn.r4874)
;
_cell_angle_alpha 90
_cell_angle_beta 111.4780(10)
_cell_angle_gamma 90
_cell_formula_units_Z 4
_cell_length_a 9.7533(3)
_cell_length_b 16.7961(4)
_cell_length_c 7.9741(2)
_cell_measurement_reflns_used 9918
_cell_measurement_temperature 296(2)
_cell_measurement_theta_max 32.33
_cell_measurement_theta_min 2.55
_cell_volume 1215.58(6)
_computing_molecular_graphics 'Olex2 (Dolomanov et al., 2009)'
_computing_publication_material 'Olex2 (Dolomanov et al., 2009)'
_computing_structure_refinement 'ShelXL (Sheldrick, 2008)'
_computing_structure_solution 'ShelXS (Sheldrick, 2008)'
_diffrn_ambient_temperature 296.15
_diffrn_measured_fraction_theta_full 0.998
_diffrn_measured_fraction_theta_max 0.999
_diffrn_measurement_device_type 'Bruker APEX-II CCD'
_diffrn_measurement_method '\f and \w scans'
_diffrn_radiation_monochromator graphite
_diffrn_radiation_type MoK\a
_diffrn_radiation_wavelength 0.71073
_diffrn_reflns_av_R_equivalents 0.0447
_diffrn_reflns_av_unetI/netI 0.0237
_diffrn_reflns_Laue_measured_fraction_full 0.998
_diffrn_reflns_Laue_measured_fraction_max 0.999
_diffrn_reflns_limit_h_max 13
_diffrn_reflns_limit_h_min -13
_diffrn_reflns_limit_k_max 23
_diffrn_reflns_limit_k_min -23
_diffrn_reflns_limit_l_max 11
_diffrn_reflns_limit_l_min -11
_diffrn_reflns_number 32194
_diffrn_reflns_point_group_measured_fraction_full 0.998
_diffrn_reflns_point_group_measured_fraction_max 0.999
_diffrn_reflns_theta_full 25.242
_diffrn_reflns_theta_max 29.997
_diffrn_reflns_theta_min 3.001
_diffrn_standards_number 0
_exptl_absorpt_coefficient_mu 8.554
_exptl_absorpt_correction_T_max 0.7470
_exptl_absorpt_correction_T_min 0.6260
_exptl_absorpt_correction_type multi-scan
_exptl_absorpt_process_details
;
SADABS-2008/1 (Bruker,2008) was used for absorption correction.
wR2(int) was 0.0677 before and 0.0525 after correction.
The Ratio of minimum to maximum transmission is 0.8380.
The \l/2 correction factor is 0.0015.
;
_exptl_crystal_colour colourless
_exptl_crystal_colour_primary colourless
_exptl_crystal_density_diffrn 2.956
_exptl_crystal_description block
_exptl_crystal_F_000 992
_exptl_crystal_size_max 0.08
_exptl_crystal_size_mid 0.07
_exptl_crystal_size_min 0.04
_refine_diff_density_max 0.653
_refine_diff_density_min -0.826
_refine_diff_density_rms 0.133
_refine_ls_extinction_method none
_refine_ls_goodness_of_fit_ref 1.031
_refine_ls_hydrogen_treatment constr
_refine_ls_matrix_type full
_refine_ls_number_parameters 145
_refine_ls_number_reflns 3542
_refine_ls_number_restraints 0
_refine_ls_restrained_S_all 1.031
_refine_ls_R_factor_all 0.0269
_refine_ls_R_factor_gt 0.0206
_refine_ls_shift/su_max 0.001
_refine_ls_shift/su_mean 0.000
_refine_ls_structure_factor_coef Fsqd
_refine_ls_weighting_details
;
 w=1/[\s^2^(Fo^2^)+(0.0144P)^2^+2.2677P]
 where P=(Fo^2^+2Fc^2^)/3
;
_refine_ls_weighting_scheme calc
_refine_ls_wR_factor_gt 0.0418
_refine_ls_wR_factor_ref 0.0437
_reflns_Friedel_coverage 0.000
_reflns_number_gt 3109
_reflns_number_total 3542
_reflns_threshold_expression 'I > 2\s(I)'
_cod_data_source_file cg5016803_si_002.cif
_cod_data_source_block 3
_cod_depositor_comments 'Adding full bibliography for 4512656--4512665.cif.'
_cod_database_code 4512658
_shelxl_version_number 2013-2
_shelx_space_group_comment
;
The symmetry employed for this shelxl refinement is uniquely defined
by the following loop, which should always be used as a source of
symmetry information in preference to the above space-group names.
They are only intended as comments.
;
_shelx_estimated_absorpt_t_max 0.726
_shelx_estimated_absorpt_t_min 0.548
_olex2_refinement_description
;
1. Fixed Uiso
 At 1.2 times of:
  All C(H) groups, All C(H,H) groups
2.a Secondary CH2 refined with riding coordinates:
 C6(H6A,H6B), C7(H7A,H7B)
2.b Aromatic/amide H refined with riding coordinates:
 C4(H4), C11(H11), C5(H5), C12(H12)
;
_olex2_submission_special_instructions 'No special instructions were received'

loop_
_space_group_symop_operation_xyz
'x, y, z'
'-x, y+1/2, -z+1/2'
'-x, -y, -z'
'x, -y-1/2, z-1/2'

loop_
_atom_site_label
_atom_site_type_symbol
_atom_site_fract_x
_atom_site_fract_y
_atom_site_fract_z
_atom_site_U_iso_or_equiv
_atom_site_adp_type
_atom_site_occupancy
_atom_site_site_symmetry_order
_atom_site_calc_flag
_atom_site_refinement_flags_posn
I1 I 0.92480(2) 0.27968(2) 0.50133(2) 0.01627(5) Uani 1 1 d .
I2 I 0.50881(2) 0.30093(2) 0.59310(2) 0.01474(5) Uani 1 1 d .
Cu2 Cu 0.66876(4) 0.20855(2) 0.46058(5) 0.01808(8) Uani 1 1 d .
Cu1 Cu 0.80155(4) 0.32141(2) 0.73237(5) 0.01768(8) Uani 1 1 d .
C9 C 0.7264(3) 0.47020(16) 1.0125(4) 0.0132(5) Uani 1 1 d .
N1 N 0.8386(3) 0.43844(14) 0.7806(3) 0.0144(4) Uani 1 1 d .
N10 N 0.7063(3) 0.53184(14) 1.1112(3) 0.0165(5) Uani 1 1 d .
N3 N 0.8126(3) 0.56451(14) 0.8465(4) 0.0176(5) Uani 1 1 d .
C4 C 0.8780(3) 0.56574(18) 0.7206(4) 0.0212(6) Uani 1 1 d .
H4 H 0.9060 0.6104 0.6721 0.025 Uiso 1 1 calc R
C11 C 0.6506(3) 0.50105(18) 1.2325(4) 0.0187(6) Uani 1 1 d .
H11 H 0.6264 0.5290 1.3185 0.022 Uiso 1 1 calc R
C2 C 0.7902(3) 0.48718(16) 0.8788(4) 0.0146(5) Uani 1 1 d .
N8 N 0.6841(3) 0.40155(14) 1.0616(3) 0.0144(5) Uani 1 1 d .
C6 C 0.7499(3) 0.63144(17) 0.9132(5) 0.0218(6) Uani 1 1 d .
H6A H 0.6485 0.6399 0.8340 0.026 Uiso 1 1 calc R
H6B H 0.8050 0.6796 0.9140 0.026 Uiso 1 1 calc R
C5 C 0.8933(3) 0.48822(18) 0.6814(4) 0.0202(6) Uani 1 1 d .
H5 H 0.9346 0.4711 0.5995 0.024 Uiso 1 1 calc R
C7 C 0.7564(3) 0.61357(17) 1.1018(4) 0.0214(6) Uani 1 1 d .
H7A H 0.8567 0.6199 1.1866 0.026 Uiso 1 1 calc R
H7B H 0.6943 0.6508 1.1345 0.026 Uiso 1 1 calc R
C12 C 0.6379(3) 0.42118(18) 1.2009(4) 0.0175(6) Uani 1 1 d .
H12 H 0.6032 0.3850 1.2641 0.021 Uiso 1 1 calc R

loop_
_atom_site_aniso_label
_atom_site_aniso_U_11
_atom_site_aniso_U_22
_atom_site_aniso_U_33
_atom_site_aniso_U_23
_atom_site_aniso_U_13
_atom_site_aniso_U_12
I1 0.01764(9) 0.01804(9) 0.01511(9) -0.00332(7) 0.00836(7) -0.00254(7)
I2 0.01610(8) 0.01507(8) 0.01372(9) -0.00122(7) 0.00624(6) 0.00074(6)
Cu2 0.02532(19) 0.01273(16) 0.02099(19) 0.00044(13) 0.01417(15) 0.00043(13)
Cu1 0.02370(18) 0.01386(16) 0.01945(18) -0.00099(14) 0.01259(15) -0.00024(13)
C9 0.0137(12) 0.0116(12) 0.0135(13) -0.0025(10) 0.0040(10) 0.0006(9)
N1 0.0185(11) 0.0128(11) 0.0131(11) 0.0012(9) 0.0072(9) 0.0006(9)
N10 0.0178(11) 0.0142(11) 0.0148(12) -0.0028(9) 0.0029(9) 0.0033(9)
N3 0.0177(12) 0.0100(11) 0.0248(13) 0.0011(10) 0.0075(10) -0.0009(9)
C4 0.0239(15) 0.0172(14) 0.0261(16) 0.0057(12) 0.0135(13) -0.0014(11)
C11 0.0197(14) 0.0225(15) 0.0134(13) -0.0028(11) 0.0054(11) 0.0070(11)
C2 0.0151(12) 0.0109(12) 0.0152(13) -0.0005(10) 0.0025(10) -0.0008(10)
N8 0.0152(11) 0.0144(11) 0.0140(11) 0.0006(9) 0.0058(9) 0.0002(9)
C6 0.0218(14) 0.0112(13) 0.0323(17) 0.0016(12) 0.0099(13) 0.0012(11)
C5 0.0215(14) 0.0205(14) 0.0225(15) 0.0054(12) 0.0124(12) -0.0002(11)
C7 0.0214(14) 0.0124(13) 0.0274(16) -0.0069(12) 0.0053(12) 0.0001(11)
C12 0.0167(13) 0.0225(14) 0.0145(14) 0.0014(11) 0.0072(11) 0.0046(11)

loop_
_atom_type_symbol
_atom_type_description
_atom_type_scat_dispersion_real
_atom_type_scat_dispersion_imag
_atom_type_scat_source
C C 0.0033 0.0016 'International Tables Vol C Tables 4.2.6.8 and 6.1.1.4'
H H 0.0000 0.0000 'International Tables Vol C Tables 4.2.6.8 and 6.1.1.4'
Cu Cu 0.3201 1.2651 'International Tables Vol C Tables 4.2.6.8 and 6.1.1.4'
I I -0.4742 1.8119 'International Tables Vol C Tables 4.2.6.8 and 6.1.1.4'
N N 0.0061 0.0033 'International Tables Vol C Tables 4.2.6.8 and 6.1.1.4'

loop_
_geom_angle_atom_site_label_1
_geom_angle_atom_site_label_2
_geom_angle_atom_site_label_3
_geom_angle
_geom_angle_site_symmetry_1
_geom_angle_site_symmetry_3
Cu1 I1 Cu2 63.898(12) . .
Cu1 I1 Cu2 59.347(12) 4_565 .
Cu1 I1 Cu1 123.187(15) . 4_565
Cu2 I2 Cu2 101.539(13) . 4_566
Cu2 I2 Cu1 63.352(12) . .
Cu1 I2 Cu2 57.855(12) . 4_566
I1 Cu2 I2 107.005(13) . 4_565
I1 Cu2 Cu1 57.328(11) . .
I2 Cu2 I1 110.228(14) . .
I2 Cu2 I2 105.463(14) . 4_565
I2 Cu2 Cu1 140.774(16) 4_565 .
I2 Cu2 Cu1 58.376(11) . .
Cu1 Cu2 I1 59.848(12) 4_565 .
Cu1 Cu2 I2 59.273(12) 4_565 4_565
Cu1 Cu2 I2 152.450(17) 4_565 .
Cu1 Cu2 Cu1 117.125(18) 4_565 .
N8 Cu2 I1 115.75(7) 4_565 .
N8 Cu2 I2 107.60(7) 4_565 4_565
N8 Cu2 I2 110.20(7) 4_565 .
N8 Cu2 Cu1 111.55(7) 4_565 .
N8 Cu2 Cu1 96.78(7) 4_565 4_565
I1 Cu1 I1 101.957(13) . 4_566
I1 Cu1 I2 110.580(14) 4_566 .
I1 Cu1 I2 111.436(15) . .
I1 Cu1 Cu2 97.822(14) 4_566 .
I1 Cu1 Cu2 58.774(11) . .
I1 Cu1 Cu2 153.549(18) . 4_566
I2 Cu1 Cu2 58.272(11) . .
Cu2 Cu1 I1 60.804(12) 4_566 4_566
Cu2 Cu1 I2 62.872(12) 4_566 .
Cu2 Cu1 Cu2 101.480(15) 4_566 .
N1 Cu1 I1 118.34(7) . 4_566
N1 Cu1 I1 107.30(7) . .
N1 Cu1 I2 107.13(7) . .
N1 Cu1 Cu2 98.85(7) . 4_566
N1 Cu1 Cu2 143.72(7) . .
N10 C9 C2 118.0(2) . .
N8 C9 N10 111.4(2) . .
N8 C9 C2 130.6(3) . .
C2 N1 Cu1 129.43(19) . .
C2 N1 C5 105.0(2) . .
C5 N1 Cu1 124.1(2) . .
C9 N10 C11 107.4(2) . .
C9 N10 C7 124.2(3) . .
C11 N10 C7 127.8(3) . .
C4 N3 C6 128.3(2) . .
C2 N3 C4 107.7(2) . .
C2 N3 C6 123.1(2) . .
N3 C4 H4 127.1 . .
C5 C4 N3 105.8(3) . .
C5 C4 H4 127.1 . .
N10 C11 H11 127.1 . .
C12 C11 N10 105.9(3) . .
C12 C11 H11 127.1 . .
N1 C2 C9 130.7(3) . .
N1 C2 N3 111.1(3) . .
N3 C2 C9 118.1(3) . .
C9 N8 Cu2 131.9(2) . 4_566
C9 N8 C12 104.9(2) . .
C12 N8 Cu2 123.06(19) . 4_566
N3 C6 H6A 109.7 . .
N3 C6 H6B 109.7 . .
N3 C6 C7 109.7(2) . .
H6A C6 H6B 108.2 . .
C7 C6 H6A 109.7 . .
C7 C6 H6B 109.7 . .
N1 C5 H5 124.8 . .
C4 C5 N1 110.5(3) . .
C4 C5 H5 124.8 . .
N10 C7 C6 110.0(2) . .
N10 C7 H7A 109.7 . .
N10 C7 H7B 109.7 . .
C6 C7 H7A 109.7 . .
C6 C7 H7B 109.7 . .
H7A C7 H7B 108.2 . .
C11 C12 N8 110.4(3) . .
C11 C12 H12 124.8 . .
N8 C12 H12 124.8 . .

loop_
_geom_bond_atom_site_label_1
_geom_bond_atom_site_label_2
_geom_bond_distance
_geom_bond_site_symmetry_2
I1 Cu2 2.6786(4) .
I1 Cu1 2.6532(4) 4_565
I1 Cu1 2.6367(4) .
I2 Cu2 2.7746(4) 4_566
I2 Cu2 2.6769(4) .
I2 Cu1 2.6799(4) .
Cu2 I2 2.7746(4) 4_565
Cu2 Cu1 2.8129(5) .
Cu2 Cu1 2.6397(5) 4_565
Cu2 N8 2.001(2) 4_565
Cu1 I1 2.6532(4) 4_566
Cu1 Cu2 2.6396(5) 4_566
Cu1 N1 2.010(2) .
C9 N10 1.357(3) .
C9 C2 1.446(4) .
C9 N8 1.331(4) .
N1 C2 1.334(4) .
N1 C5 1.385(4) .
N10 C11 1.372(4) .
N10 C7 1.468(4) .
N3 C4 1.372(4) .
N3 C2 1.357(3) .
N3 C6 1.469(4) .
C4 H4 0.9300 .
C4 C5 1.360(4) .
C11 H11 0.9300 .
C11 C12 1.362(4) .
N8 Cu2 2.001(2) 4_566
N8 C12 1.383(4) .
C6 H6A 0.9700 .
C6 H6B 0.9700 .
C6 C7 1.512(5) .
C5 H5 0.9300 .
C7 H7A 0.9700 .
C7 H7B 0.9700 .
C12 H12 0.9300 .
